data_2233819
loop_
_publ_author_name
'Pojarov\'a, Michaela'
'Du\<sek, Michal'
'Sedl\'akov\'a, Zde\<nka'
'Makrl\'ik, Emanuel'

_publ_section_title
;
 10,16-Dichloro-6,20-dioxa-3,23-diazatetracyclo[23.3.1.0^7,12^.0^14,19^]nonacosa-1(29),7,9,11,14(19),15,17,25,27-nonaene-4,22-dione
 methanol monosolvate
;
_journal_coeditor_code GK2457
_journal_issue 3
_journal_name_full 'Acta Crystallographica Section E'
_journal_page_first o805
_journal_page_last o806
_journal_paper_doi 10.1107/S1600536812007052
_journal_volume 68
_journal_year 2012
_chemical_formula_iupac 'C25 H22 Cl2 N2 O4, C H4 O'
_chemical_formula_moiety 'C25 H22 Cl2 N2 O4, C H4 O'
_chemical_formula_sum 'C26 H26 Cl2 N2 O5'
_chemical_formula_weight 517.39
_chemical_melting_point_gt 316
_chemical_melting_point_lt 318
_chemical_name_systematic
;
10,16-Dichloro-6,20-dioxa-3,23-
diazatetracyclo[23.3.1.0^7,12^.0^14,19^]nonacosa-
1(29),7,9,11,14(19),15,17,25,27-nonaene-4,22-dione
methanol monosolvate
;
_space_group_IT_number 61
_symmetry_cell_setting orthorhombic
_symmetry_space_group_name_Hall '-P 2ac 2ab'
_symmetry_space_group_name_H-M 'P b c a'
_atom_sites_solution_hydrogens geom
_atom_sites_solution_primary direct
_atom_sites_solution_secondary difmap
_audit_creation_method SHELXL-97
_cell_angle_alpha 90.00
_cell_angle_beta 90.00
_cell_angle_gamma 90.00
_cell_formula_units_Z 8
_cell_length_a 21.9905(3)
_cell_length_b 8.18640(10)
_cell_length_c 26.6760(3)
_cell_measurement_reflns_used 6415
_cell_measurement_temperature 119.9
_cell_measurement_theta_max 67.06
_cell_measurement_theta_min 3.31
_cell_volume 4802.29(10)
_computing_cell_refinement 'CrysAlis PRO (Agilent, 2010)'
_computing_data_collection 'CrysAlis PRO (Agilent, 2010)'
_computing_data_reduction 'CrysAlis PRO (Agilent, 2010)'
_computing_molecular_graphics 'Mercury (Macrae <i>et al.</i>, 2006) and ORTEP-3 (Farrugia, 1997)'
_computing_publication_material 'publCIF (Westrip, 2010)'
_computing_structure_refinement 'SHELXL97 (Sheldrick, 2008)'
_computing_structure_solution 'SHELXS97 (Sheldrick, 2008)'
_diffrn_ambient_temperature 119.9
_diffrn_detector_area_resol_mean 10.3784
_diffrn_measured_fraction_theta_full 1.000
_diffrn_measured_fraction_theta_max 1.000
_diffrn_measurement_device_type
;
Oxford Diffraction Xcalibur A Gemini Ultra
;
_diffrn_measurement_method '\w scan'
_diffrn_radiation_monochromator mirror
_diffrn_radiation_source 'Enhance Ultra (Cu) X-ray Source'
_diffrn_radiation_type 'Cu K\a'
_diffrn_radiation_wavelength 1.5418
_diffrn_reflns_av_R_equivalents 0.0698
_diffrn_reflns_av_sigmaI/netI 0.0272
_diffrn_reflns_limit_h_max 25
_diffrn_reflns_limit_h_min -22
_diffrn_reflns_limit_k_max 9
_diffrn_reflns_limit_k_min -9
_diffrn_reflns_limit_l_max 31
_diffrn_reflns_limit_l_min -29
_diffrn_reflns_number 42959
_diffrn_reflns_theta_full 65.08
_diffrn_reflns_theta_max 65.08
_diffrn_reflns_theta_min 3.31
_diffrn_standards_number 0
_exptl_absorpt_coefficient_mu 2.782
_exptl_absorpt_correction_T_max 1.000
_exptl_absorpt_correction_T_min 0.826
_exptl_absorpt_correction_type multi-scan
_exptl_absorpt_process_details
;
(CrysAlis PRO; Agilent, 2010)
;
_exptl_crystal_colour colourless
_exptl_crystal_density_diffrn 1.431
_exptl_crystal_density_method 'not measured'
_exptl_crystal_description prism
_exptl_crystal_F_000 2160
_exptl_crystal_size_max 0.30
_exptl_crystal_size_mid 0.11
_exptl_crystal_size_min 0.08
_refine_diff_density_max 0.197
_refine_diff_density_min -0.214
_refine_ls_extinction_method none
_refine_ls_goodness_of_fit_ref 1.028
_refine_ls_hydrogen_treatment constr
_refine_ls_matrix_type full
_refine_ls_number_parameters 326
_refine_ls_number_reflns 4099
_refine_ls_number_restraints 4
_refine_ls_restrained_S_all 1.029
_refine_ls_R_factor_all 0.0449
_refine_ls_R_factor_gt 0.0326
_refine_ls_shift/su_max 0.002
_refine_ls_shift/su_mean 0.000
_refine_ls_structure_factor_coef Fsqd
_refine_ls_weighting_details 'calc w=1/[\s^2^(Fo^2^)+(0.0358P)^2^+2.1383P] where P=(Fo^2^+2Fc^2^)/3'
_refine_ls_weighting_scheme calc
_refine_ls_wR_factor_gt 0.0755
_refine_ls_wR_factor_ref 0.0815
_reflns_number_gt 3364
_reflns_number_total 4099
_reflns_threshold_expression I>2sigma(I)
_cod_data_source_file gk2457.cif
_cod_data_source_block I
_cod_database_code 2233819
_cod_database_fobs_code 2233819

loop_
_symmetry_equiv_pos_as_xyz
'x, y, z'
'-x+1/2, -y, z+1/2'
'-x, y+1/2, -z+1/2'
'x+1/2, -y+1/2, -z'
'-x, -y, -z'
'x-1/2, y, -z-1/2'
'x, -y-1/2, z-1/2'
'-x-1/2, y-1/2, z'

loop_
_atom_site_type_symbol
_atom_site_label
_atom_site_fract_x
_atom_site_fract_y
_atom_site_fract_z
_atom_site_U_iso_or_equiv
_atom_site_adp_type
_atom_site_calc_flag
_atom_site_refinement_flags
_atom_site_occupancy
_atom_site_symmetry_multiplicity
_atom_site_disorder_assembly
_atom_site_disorder_group
Cl Cl1 1.11069(2) 0.02416(7) 0.213524(18) 0.03911(14) Uani d . 1 1 . .
Cl Cl2 0.84287(2) -0.21013(7) 0.147714(18) 0.03856(14) Uani d . 1 1 . .
O O1 0.70542(6) 0.38705(18) 0.40933(5) 0.0367(3) Uani d . 1 1 . .
O O2 0.80594(5) 0.19883(17) 0.32491(5) 0.0305(3) Uani d . 1 1 . .
O O3 0.96571(6) -0.16498(18) 0.38954(5) 0.0322(3) Uani d . 1 1 . .
O O4 0.98144(6) -0.1787(2) 0.52219(5) 0.0406(4) Uani d . 1 1 . .
N N1 0.80833(7) 0.38887(19) 0.40351(6) 0.0277(3) Uani d D 1 1 . .
H H1N2 0.8870 -0.1436 0.4391 0.033 Uiso d RD 1 1 . .
N N2 0.89913(7) -0.14110(19) 0.47251(5) 0.0262(3) Uani d D 1 1 . .
H H1N1 0.8439 0.3425 0.3862 0.031 Uiso d RD 1 1 . .
C C1 0.81828(9) 0.4614(2) 0.45255(7) 0.0315(4) Uani d . 1 1 . .
H H1A 0.7853 0.5366 0.4597 0.038 Uiso calc R 1 1 . .
H H1B 0.8557 0.5239 0.4517 0.038 Uiso calc R 1 1 . .
C C2 0.75257(8) 0.3497(2) 0.38745(7) 0.0266(4) Uani d . 1 1 . .
C C3 0.74788(8) 0.2590(2) 0.33841(7) 0.0265(4) Uani d . 1 1 . .
H H3A 0.7195 0.1690 0.3417 0.032 Uiso calc R 1 1 . .
H H3B 0.7329 0.3318 0.3125 0.032 Uiso calc R 1 1 . .
C C4 0.81162(8) 0.1097(2) 0.28177(6) 0.0240(4) Uani d . 1 1 . .
C C5 0.76696(8) 0.0977(2) 0.24538(7) 0.0267(4) Uani d . 1 1 . .
H H5 0.7306 0.1547 0.2489 0.032 Uiso calc R 1 1 . .
C C6 0.77682(8) 0.0000(2) 0.20357(7) 0.0289(4) Uani d . 1 1 . .
H H6 0.7472 -0.0093 0.1788 0.035 Uiso calc R 1 1 . .
C C7 0.83113(8) -0.0828(2) 0.19935(7) 0.0276(4) Uani d . 1 1 . .
C C8 0.87611(8) -0.0703(2) 0.23554(7) 0.0255(4) Uani d . 1 1 . .
H H8 0.9124 -0.1273 0.2317 0.031 Uiso calc R 1 1 . .
C C9 0.86718(8) 0.0266(2) 0.27735(7) 0.0242(4) Uani d . 1 1 . .
C C10 0.91217(8) 0.0476(3) 0.31990(7) 0.0338(5) Uani d . 1 1 . .
H H10A 0.9167 0.1636 0.3263 0.041 Uiso calc R 1 1 . .
H H10B 0.8947 -0.0011 0.3498 0.041 Uiso calc R 1 1 . .
C C11 0.97467(8) -0.0239(2) 0.31231(7) 0.0283(4) Uani d . 1 1 . .
C C12 1.00962(8) 0.0216(2) 0.27119(7) 0.0296(4) Uani d . 1 1 . .
H H12 0.9936 0.0927 0.2474 0.035 Uiso calc R 1 1 . .
C C13 1.06813(8) -0.0383(2) 0.26540(7) 0.0298(4) Uani d . 1 1 . .
C C14 1.09288(8) -0.1440(3) 0.29985(7) 0.0317(4) Uani d . 1 1 . .
H H14 1.1320 -0.1849 0.2953 0.038 Uiso calc R 1 1 . .
C C15 1.05893(9) -0.1890(3) 0.34134(7) 0.0313(4) Uani d . 1 1 . .
H H15 1.0753 -0.2604 0.3649 0.038 Uiso calc R 1 1 . .
C C16 1.00041(8) -0.1277(2) 0.34793(7) 0.0275(4) Uani d . 1 1 . .
C C17 0.99810(9) -0.1964(3) 0.43499(7) 0.0345(5) Uani d . 1 1 . .
H H17A 1.0330 -0.1243 0.4370 0.041 Uiso calc R 1 1 . .
H H17B 1.0128 -0.3081 0.4348 0.041 Uiso calc R 1 1 . .
C C18 0.95804(9) -0.1705(2) 0.48030(7) 0.0291(4) Uani d . 1 1 . .
C C19 0.85686(9) -0.1157(2) 0.51386(7) 0.0287(4) Uani d . 1 1 . .
H H19A 0.8741 -0.1632 0.5440 0.034 Uiso calc R 1 1 . .
H H19B 0.8194 -0.1736 0.5066 0.034 Uiso calc R 1 1 . .
C C20 0.84194(8) 0.0621(2) 0.52404(7) 0.0261(4) Uani d . 1 1 . .
C C21 0.82821(8) 0.1118(3) 0.57256(7) 0.0307(4) Uani d . 1 1 . .
H H21 0.8297 0.0368 0.5987 0.037 Uiso calc R 1 1 . .
C C22 0.81235(9) 0.2726(3) 0.58206(7) 0.0350(5) Uani d . 1 1 . .
H H22 0.8037 0.3052 0.6147 0.042 Uiso calc R 1 1 . .
C C23 0.80922(8) 0.3850(3) 0.54350(8) 0.0321(4) Uani d . 1 1 . .
H H23 0.7985 0.4927 0.5503 0.039 Uiso calc R 1 1 . .
C C24 0.82213(8) 0.3373(2) 0.49450(7) 0.0271(4) Uani d . 1 1 . .
C C25 0.83856(8) 0.1760(2) 0.48543(7) 0.0264(4) Uani d . 1 1 . .
H H25 0.8475 0.1435 0.4528 0.032 Uiso calc R 1 1 . .
O O5 0.94522(11) 0.3414(4) 0.40875(11) 0.0418(7) Uani d PD 0.90 1 A 1
H H1O5 0.9545 0.2931 0.4346 0.050 Uiso calc PR 0.90 1 A 1
C C26 0.99892(15) 0.3791(5) 0.38117(9) 0.0415(7) Uani d PD 0.90 1 A 1
H H26A 0.9904 0.4652 0.3578 0.050 Uiso calc PR 0.90 1 A 1
H H26B 1.0123 0.2838 0.3633 0.050 Uiso calc PR 0.90 1 A 1
H H26C 1.0303 0.4138 0.4039 0.050 Uiso calc PR 0.90 1 A 1
O O5A 0.9587(14) 0.374(5) 0.4090(12) 0.0418(7) Uani d PD 0.10 1 B 2
H H2O5 0.9634 0.2905 0.4254 0.050 Uiso calc PR 0.10 1 B 2
C C26A 0.9961(18) 0.367(6) 0.3651(11) 0.0415(7) Uani d PD 0.10 1 B 2
H H26D 0.9888 0.4625 0.3449 0.050 Uiso calc PR 0.10 1 B 2
H H26E 0.9863 0.2711 0.3462 0.050 Uiso calc PR 0.10 1 B 2
H H26F 1.0381 0.3642 0.3748 0.050 Uiso calc PR 0.10 1 B 2

loop_
_atom_site_aniso_label
_atom_site_aniso_U_11
_atom_site_aniso_U_22
_atom_site_aniso_U_33
_atom_site_aniso_U_12
_atom_site_aniso_U_13
_atom_site_aniso_U_23
Cl1 0.0270(2) 0.0524(3) 0.0380(3) -0.0081(2) 0.00832(19) -0.0091(2)
Cl2 0.0337(3) 0.0480(3) 0.0339(3) -0.0041(2) 0.00026(19) -0.0116(2)
O1 0.0250(7) 0.0434(9) 0.0417(8) 0.0047(6) 0.0079(6) -0.0067(7)
O2 0.0183(6) 0.0437(8) 0.0294(7) 0.0064(6) 0.0010(5) -0.0059(6)
O3 0.0221(6) 0.0499(9) 0.0245(6) 0.0021(6) -0.0020(5) -0.0013(6)
O4 0.0343(8) 0.0595(10) 0.0279(7) 0.0096(7) -0.0066(6) 0.0019(7)
N1 0.0236(8) 0.0284(8) 0.0311(8) 0.0029(7) 0.0014(6) 0.0015(7)
N2 0.0254(8) 0.0302(9) 0.0230(7) 0.0009(7) -0.0009(6) -0.0013(6)
C1 0.0290(10) 0.0283(10) 0.0372(11) 0.0017(8) -0.0014(8) -0.0044(8)
C2 0.0242(9) 0.0240(10) 0.0315(9) 0.0042(8) 0.0035(8) 0.0059(8)
C3 0.0185(8) 0.0298(10) 0.0313(9) 0.0057(8) 0.0024(7) 0.0050(8)
C4 0.0216(9) 0.0264(9) 0.0241(9) -0.0010(8) 0.0028(7) 0.0051(7)
C5 0.0184(9) 0.0314(10) 0.0302(10) 0.0002(8) 0.0002(7) 0.0092(8)
C6 0.0232(9) 0.0359(11) 0.0276(10) -0.0049(8) -0.0033(7) 0.0064(8)
C7 0.0261(9) 0.0306(10) 0.0260(9) -0.0053(8) 0.0020(7) 0.0013(8)
C8 0.0208(9) 0.0279(10) 0.0277(9) -0.0002(8) 0.0029(7) 0.0043(8)
C9 0.0194(8) 0.0284(10) 0.0247(9) -0.0012(8) 0.0021(7) 0.0058(7)
C10 0.0218(9) 0.0515(13) 0.0280(10) 0.0097(9) -0.0010(8) -0.0040(9)
C11 0.0196(9) 0.0398(11) 0.0256(9) 0.0026(8) -0.0024(7) -0.0082(8)
C12 0.0233(9) 0.0364(11) 0.0290(9) 0.0024(8) -0.0018(8) -0.0056(8)
C13 0.0212(9) 0.0383(11) 0.0300(10) -0.0042(8) 0.0019(7) -0.0109(8)
C14 0.0186(9) 0.0406(12) 0.0359(10) 0.0022(8) -0.0019(8) -0.0131(9)
C15 0.0248(10) 0.0374(11) 0.0317(10) 0.0055(8) -0.0048(8) -0.0076(8)
C16 0.0207(9) 0.0356(11) 0.0262(9) -0.0002(8) -0.0017(7) -0.0074(8)
C17 0.0294(10) 0.0463(13) 0.0278(10) 0.0091(9) -0.0037(8) -0.0014(9)
C18 0.0291(10) 0.0313(11) 0.0271(10) 0.0028(8) -0.0027(8) 0.0004(8)
C19 0.0264(9) 0.0326(11) 0.0270(9) -0.0017(8) 0.0027(7) 0.0020(8)
C20 0.0177(8) 0.0335(10) 0.0271(9) -0.0020(8) -0.0015(7) -0.0035(8)
C21 0.0236(9) 0.0434(12) 0.0251(9) -0.0008(9) -0.0002(7) 0.0004(8)
C22 0.0286(10) 0.0494(13) 0.0271(10) 0.0025(9) 0.0009(8) -0.0109(9)
C23 0.0235(9) 0.0346(11) 0.0383(11) 0.0034(9) -0.0017(8) -0.0098(9)
C24 0.0176(9) 0.0334(11) 0.0301(10) -0.0008(8) -0.0022(7) -0.0048(8)
C25 0.0215(9) 0.0334(11) 0.0245(9) -0.0007(8) 0.0011(7) -0.0047(8)
O5 0.0243(15) 0.0620(19) 0.0390(8) 0.0036(10) -0.0010(10) 0.0116(10)
C26 0.0367(13) 0.0549(17) 0.0330(17) -0.0057(12) -0.0024(16) 0.0023(19)
O5A 0.0243(15) 0.0620(19) 0.0390(8) 0.0036(10) -0.0010(10) 0.0116(10)
C26A 0.0367(13) 0.0549(17) 0.0330(17) -0.0057(12) -0.0024(16) 0.0023(19)

loop_
_atom_type_symbol
_atom_type_description
_atom_type_scat_dispersion_real
_atom_type_scat_dispersion_imag
_atom_type_scat_source
C C 0.0181 0.0091 'International Tables Vol C Tables 4.2.6.8 and 6.1.1.4'
H H 0.0000 0.0000 'International Tables Vol C Tables 4.2.6.8 and 6.1.1.4'
N N 0.0311 0.0180 'International Tables Vol C Tables 4.2.6.8 and 6.1.1.4'
O O 0.0492 0.0322 'International Tables Vol C Tables 4.2.6.8 and 6.1.1.4'
Cl Cl 0.3639 0.7018 'International Tables Vol C Tables 4.2.6.8 and 6.1.1.4'

loop_
_geom_angle_atom_site_label_1
_geom_angle_atom_site_label_2
_geom_angle_atom_site_label_3
_geom_angle
_geom_angle_publ_flag
C4 O2 C3 118.82(14) n
C16 O3 C17 116.49(14) n
C2 N1 C1 121.63(16) n
C2 N1 H1N1 119.0 n
C1 N1 H1N1 117.4 n
C18 N2 C19 121.82(15) n
C18 N2 H1N2 115.1 n
C19 N2 H1N2 123.0 n
N1 C1 C24 113.56(16) n
N1 C1 H1A 108.9 n
C24 C1 H1A 108.9 n
N1 C1 H1B 108.9 n
C24 C1 H1B 108.9 n
H1A C1 H1B 107.7 n
O1 C2 N1 124.17(18) n
O1 C2 C3 118.49(17) n
N1 C2 C3 117.30(16) n
O2 C3 C2 109.29(15) n
O2 C3 H3A 109.8 n
C2 C3 H3A 109.8 n
O2 C3 H3B 109.8 n
C2 C3 H3B 109.8 n
H3A C3 H3B 108.3 n
O2 C4 C5 124.25(16) n
O2 C4 C9 114.12(15) n
C5 C4 C9 121.62(17) n
C4 C5 C6 119.53(17) n
C4 C5 H5 120.2 n
C6 C5 H5 120.2 n
C7 C6 C5 118.96(17) n
C7 C6 H6 120.5 n
C5 C6 H6 120.5 n
C6 C7 C8 121.69(18) n
C6 C7 Cl2 119.10(14) n
C8 C7 Cl2 119.19(15) n
C9 C8 C7 120.19(17) n
C9 C8 H8 119.9 n
C7 C8 H8 119.9 n
C8 C9 C4 118.01(16) n
C8 C9 C10 125.23(16) n
C4 C9 C10 116.75(16) n
C11 C10 C9 116.76(16) n
C11 C10 H10A 108.1 n
C9 C10 H10A 108.1 n
C11 C10 H10B 108.1 n
C9 C10 H10B 108.1 n
H10A C10 H10B 107.3 n
C12 C11 C16 118.45(17) n
C12 C11 C10 120.39(18) n
C16 C11 C10 121.00(17) n
C13 C12 C11 120.43(19) n
C13 C12 H12 119.8 n
C11 C12 H12 119.8 n
C14 C13 C12 121.06(18) n
C14 C13 Cl1 120.10(14) n
C12 C13 Cl1 118.83(16) n
C13 C14 C15 119.22(17) n
C13 C14 H14 120.4 n
C15 C14 H14 120.4 n
C14 C15 C16 120.21(19) n
C14 C15 H15 119.9 n
C16 C15 H15 119.9 n
O3 C16 C15 122.18(17) n
O3 C16 C11 117.25(16) n
C15 C16 C11 120.58(18) n
O3 C17 C18 111.27(15) n
O3 C17 H17A 109.4 n
C18 C17 H17A 109.4 n
O3 C17 H17B 109.4 n
C18 C17 H17B 109.4 n
H17A C17 H17B 108.0 n
O4 C18 N2 123.83(18) n
O4 C18 C17 118.33(17) n
N2 C18 C17 117.84(16) n
N2 C19 C20 114.22(15) n
N2 C19 H19A 108.7 n
C20 C19 H19A 108.7 n
N2 C19 H19B 108.7 n
C20 C19 H19B 108.7 n
H19A C19 H19B 107.6 n
C21 C20 C25 118.80(18) n
C21 C20 C19 119.64(17) n
C25 C20 C19 121.47(16) n
C22 C21 C20 120.21(19) n
C22 C21 H21 119.9 n
C20 C21 H21 119.9 n
C23 C22 C21 120.62(18) n
C23 C22 H22 119.7 n
C21 C22 H22 119.7 n
C22 C23 C24 120.08(19) n
C22 C23 H23 120.0 n
C24 C23 H23 120.0 n
C25 C24 C23 118.84(18) n
C25 C24 C1 121.56(17) n
C23 C24 C1 119.60(18) n
C24 C25 C20 121.43(17) n
C24 C25 H25 119.3 n
C20 C25 H25 119.3 n
C26 O5 H1O5 109.5 n
C26A O5A H2O5 109.5 n
O5A C26A H26D 109.5 n
O5A C26A H26E 109.5 n
H26D C26A H26E 109.5 n
O5A C26A H26F 109.5 n
H26D C26A H26F 109.5 n
H26E C26A H26F 109.5 n

loop_
_geom_bond_atom_site_label_1
_geom_bond_atom_site_label_2
_geom_bond_distance
_geom_bond_publ_flag
Cl1 C13 1.7470(19) n
Cl2 C7 1.7466(19) n
O1 C2 1.229(2) n
O2 C4 1.368(2) n
O2 C3 1.415(2) n
O3 C16 1.381(2) n
O3 C17 1.430(2) n
O4 C18 1.232(2) n
N1 C2 1.338(2) n
N1 C1 1.453(2) n
N1 H1N1 0.9840 n
N2 C18 1.334(2) n
N2 C19 1.458(2) n
N2 H1N2 0.9295 n
C1 C24 1.514(3) n
C1 H1A 0.9700 n
C1 H1B 0.9700 n
C2 C3 1.507(3) n
C3 H3A 0.9700 n
C3 H3B 0.9700 n
C4 C5 1.384(3) n
C4 C9 1.404(3) n
C5 C6 1.389(3) n
C5 H5 0.9300 n
C6 C7 1.378(3) n
C6 H6 0.9300 n
C7 C8 1.386(3) n
C8 C9 1.383(3) n
C8 H8 0.9300 n
C9 C10 1.516(3) n
C10 C11 1.508(3) n
C10 H10A 0.9700 n
C10 H10B 0.9700 n
C11 C12 1.390(3) n
C11 C16 1.395(3) n
C12 C13 1.386(3) n
C12 H12 0.9300 n
C13 C14 1.375(3) n
C14 C15 1.385(3) n
C14 H14 0.9300 n
C15 C16 1.392(3) n
C15 H15 0.9300 n
C17 C18 1.511(3) n
C17 H17A 0.9700 n
C17 H17B 0.9700 n
C19 C20 1.517(3) n
C19 H19A 0.9700 n
C19 H19B 0.9700 n
C20 C21 1.390(3) n
C20 C25 1.391(3) n
C21 C22 1.385(3) n
C21 H21 0.9300 n
C22 C23 1.382(3) n
C22 H22 0.9300 n
C23 C24 1.394(3) n
C23 H23 0.9300 n
C24 C25 1.391(3) n
C25 H25 0.9300 n
O5 C26 1.425(3) n
O5 H1O5 0.8200 n
C26 H26A 0.9600 n
C26 H26B 0.9600 n
C26 H26C 0.9600 n
O5A C26A 1.430(19) n
O5A H2O5 0.8200 n
C26A H26D 0.9600 n
C26A H26E 0.9600 n
C26A H26F 0.9600 n

loop_
_geom_hbond_atom_site_label_D
_geom_hbond_atom_site_label_H
_geom_hbond_atom_site_label_A
_geom_hbond_site_symmetry_A
_geom_hbond_distance_DH
_geom_hbond_distance_HA
_geom_hbond_distance_DA
_geom_hbond_angle_DHA
_geom_hbond_publ_flag
N1 H1N1 O5 ? 0.98 2.31 3.039(3) 130 yes
N2 H1N2 O1 8_755 0.93 2.20 2.860(2) 128 yes
O5 H1O5 O4 5_756 0.82 2.05 2.789(3) 150 yes
C26A H26F Cl2 3_755 0.96 2.74 3.616(3) 149 yes
